data_2201229
loop_
_publ_author_name
'Richard Gilardi'
'Ray J. Butcher'
'Mao-Xi Zhang'

_publ_section_title
;
 1,2,3,4,5,7-Hexanitrocubane
;
_journal_issue 9
_journal_name_full 'Acta Crystallographica Section E'
_journal_page_first o978
_journal_page_last o980
_journal_paper_doi 10.1107/S1600536802013739
_journal_volume 58
_journal_year 2002
_chemical_formula_iupac 'C8 H2 N6 O12'
_chemical_formula_moiety 'C8 H2 N6 O12'
_chemical_formula_sum 'C8 H2 N6 O12'
_chemical_formula_weight 374.16
_chemical_name_systematic
;
 ?
;
_space_group_IT_number 62
_symmetry_cell_setting orthorhombic
_symmetry_space_group_name_Hall '-P 2ac 2n'
_symmetry_space_group_name_H-M 'P n m a'
_atom_sites_solution_hydrogens geom
_atom_sites_solution_primary direct
_atom_sites_solution_secondary difmap
_audit_creation_method SHELXL-97
_cell_angle_alpha 90.00
_cell_angle_beta 90.00
_cell_angle_gamma 90.00
_cell_formula_units_Z 4
_cell_length_a 13.936(2)
_cell_length_b 10.8870(19)
_cell_length_c 8.4833(14)
_cell_measurement_reflns_used 4545
_cell_measurement_temperature 295(2)
_cell_measurement_theta_max 28.258
_cell_measurement_theta_min 2.793
_cell_volume 1287.1(4)
_computing_cell_refinement SMART
_computing_data_collection 'SMART (Bruker, 2001)'
_computing_data_reduction 'SAINT (Bruker, 2001)'
_computing_molecular_graphics SHELXTL
_computing_publication_material SHELXTL
_computing_structure_refinement SHELXTL
_computing_structure_solution 'SHELXTL (Sheldrick, 1997)'
_diffrn_ambient_temperature 295(2)
_diffrn_measured_fraction_theta_full 0.977
_diffrn_measured_fraction_theta_max 0.977
_diffrn_measurement_device_type 'Bruker P4/CCD'
_diffrn_measurement_method \w
_diffrn_radiation_monochromator graphite
_diffrn_radiation_source 'fine-focus sealed tube'
_diffrn_radiation_type MoK\a
_diffrn_radiation_wavelength 0.71073
_diffrn_reflns_av_R_equivalents 0.0263
_diffrn_reflns_av_sigmaI/netI 0.0244
_diffrn_reflns_limit_h_max 18
_diffrn_reflns_limit_h_min -18
_diffrn_reflns_limit_k_max 14
_diffrn_reflns_limit_k_min -14
_diffrn_reflns_limit_l_max 9
_diffrn_reflns_limit_l_min -11
_diffrn_reflns_number 9511
_diffrn_reflns_theta_full 28.32
_diffrn_reflns_theta_max 28.32
_diffrn_reflns_theta_min 2.81
_diffrn_standards_decay_% 0.5
_diffrn_standards_number 0
_exptl_absorpt_coefficient_mu 0.187
_exptl_absorpt_correction_T_max 0.9622
_exptl_absorpt_correction_T_min 0.8186
_exptl_absorpt_correction_type multi-scan
_exptl_absorpt_process_details '(Bruker, 2001)'
_exptl_crystal_colour orange
_exptl_crystal_density_diffrn 1.931
_exptl_crystal_density_method 'not measured'
_exptl_crystal_description plate
_exptl_crystal_F_000 752
_exptl_crystal_size_max 0.74
_exptl_crystal_size_mid 0.29
_exptl_crystal_size_min 0.11
_refine_diff_density_max 0.347
_refine_diff_density_min -0.235
_refine_ls_extinction_method none
_refine_ls_goodness_of_fit_ref 1.029
_refine_ls_hydrogen_treatment refall
_refine_ls_matrix_type full
_refine_ls_number_parameters 157
_refine_ls_number_reflns 1655
_refine_ls_number_restraints 0
_refine_ls_restrained_S_all 1.029
_refine_ls_R_factor_all 0.0680
_refine_ls_R_factor_gt 0.0456
_refine_ls_shift/su_max <0.001
_refine_ls_shift/su_mean 0.000
_refine_ls_structure_factor_coef Fsqd
_refine_ls_weighting_details 'calc w = 1/[\s^2^(Fo^2^)+(0.0747P)^2^+0.3718P] where P = (Fo^2^+2Fc^2^)/3'
_refine_ls_weighting_scheme calc
_refine_ls_wR_factor_gt 0.1242
_refine_ls_wR_factor_ref 0.1357
_reflns_number_gt 1202
_reflns_number_total 1655
_reflns_threshold_expression I>2\s(I)
_cod_data_source_file ac6009.cif
_cod_data_source_block I
_cod_depositor_comments
;
The following automatic conversions were performed:
'_symmetry_cell_setting' value 'Orthorhombic' changed to 'orthorhombic'
according to '/home/saulius/struct/CIF-dictionaries/cif_core.dic'
dictionary named 'cif_core.dic' version 2.4.1 from 2010-06-29.

Automatic conversion script
Id: cif_fix_enum 1527 2010-12-29 10:47:43Z saulius 

The following automatic conversions were performed:

'_symmetry_cell_setting' value 'Orthorhombic' changed to
'orthorhombic' according to
/home/saulius/struct/CIF-dictionaries/cif_core.dic dictionary named
'cif_core.dic' version 2.4.1 from 2010-06-29.

Automatic conversion script
Id: cif_fix_values 1715 2011-07-08 13:25:40Z adriana 
;
_cod_database_code 2201229
_cod_database_fobs_code 2201229

loop_
_symmetry_equiv_pos_as_xyz
'x, y, z'
'-x+1/2, -y, z+1/2'
'-x, y+1/2, -z'
'x+1/2, -y+1/2, -z+1/2'
'-x, -y, -z'
'x-1/2, y, -z-1/2'
'x, -y-1/2, z'
'-x-1/2, y-1/2, z-1/2'

loop_
_atom_site_label
_atom_site_fract_x
_atom_site_fract_y
_atom_site_fract_z
_atom_site_U_iso_or_equiv
_atom_site_adp_type
_atom_site_calc_flag
_atom_site_refinement_flags
_atom_site_occupancy
_atom_site_disorder_assembly
_atom_site_disorder_group
_atom_site_type_symbol
C3 0.33820(19) 0.2500 1.0939(3) 0.0356(5) Uani d S 1 . . C
N3 0.3347(2) 0.2500 1.2689(3) 0.0518(7) Uani d S 1 . . N
O3A 0.4094(2) 0.2500 1.3397(3) 0.0794(8) Uani d S 1 . . O
O3B 0.2542(2) 0.2500 1.3251(3) 0.0773(8) Uani d S 1 . . O
C4 0.29000(12) 0.14906(14) 0.98930(18) 0.0323(4) Uani d . 1 . . C
N4 0.24031(12) 0.03958(13) 1.05379(18) 0.0427(4) Uani d . 1 . . N
O4A 0.27462(14) -0.00370(15) 1.17313(19) 0.0716(5) Uani d . 1 . . O
O4B 0.17065(13) 0.00225(15) 0.9865(2) 0.0725(5) Uani d . 1 . . O
C5 0.24530(16) 0.2500 0.8802(3) 0.0315(5) Uani d S 1 . . C
N5 0.14369(16) 0.2500 0.8305(3) 0.0452(6) Uani d S 1 . . N
O5A 0.12710(16) 0.2500 0.6895(3) 0.0625(6) Uani d S 1 . . O
O5B 0.08567(15) 0.2500 0.9385(3) 0.0760(8) Uani d S 1 . . O
C6 0.33648(18) 0.2500 0.7732(3) 0.0325(5) Uani d S 1 . . C
H6 0.336(2) 0.2500 0.658(3) 0.045(7) Uiso d S 1 . . H
C7 0.38139(12) 0.14914(14) 0.88278(18) 0.0329(4) Uani d . 1 A . C
N7 0.43102(11) 0.03600(15) 0.8312(2) 0.0438(4) Uani d . 1 . . N
O7AA 0.4809(6) 0.0462(8) 0.7150(7) 0.0646(16) Uani d P 0.60 A 1 O
O7AB 0.4202(5) -0.0520(6) 0.9158(7) 0.0768(17) Uani d P 0.60 A 1 O
O7BA 0.5027(10) 0.0394(12) 0.7631(17) 0.121(5) Uani d P 0.40 A 2 O
O7BB 0.3923(6) -0.0640(8) 0.8610(9) 0.0605(18) Uani d P 0.40 A 2 O
C8 0.42940(19) 0.2500 0.9894(3) 0.0363(5) Uani d S 1 . . C
H8 0.4926(19) 0.2500 1.021(3) 0.042(8) Uiso d S 1 . . H

loop_
_atom_site_aniso_label
_atom_site_aniso_U_11
_atom_site_aniso_U_22
_atom_site_aniso_U_33
_atom_site_aniso_U_12
_atom_site_aniso_U_13
_atom_site_aniso_U_23
C3 0.0498(14) 0.0238(11) 0.0332(11) 0.000 -0.0025(10) 0.000
N3 0.092(2) 0.0281(11) 0.0351(11) 0.000 -0.0040(14) 0.000
O3A 0.117(2) 0.0733(17) 0.0480(11) 0.000 -0.0317(14) 0.000
O3B 0.111(2) 0.0656(16) 0.0549(13) 0.000 0.0323(14) 0.000
C4 0.0395(9) 0.0229(8) 0.0345(7) 0.0000(6) 0.0022(7) -0.0006(6)
N4 0.0555(10) 0.0282(7) 0.0446(8) -0.0059(7) 0.0095(7) -0.0016(6)
O4A 0.1071(14) 0.0452(9) 0.0623(9) -0.0093(9) -0.0083(9) 0.0233(8)
O4B 0.0769(12) 0.0621(10) 0.0784(11) -0.0336(9) -0.0040(9) 0.0073(9)
C5 0.0329(12) 0.0247(11) 0.0369(11) 0.000 -0.0004(10) 0.000
N5 0.0376(12) 0.0329(11) 0.0650(14) 0.000 -0.0057(11) 0.000
O5A 0.0580(13) 0.0601(14) 0.0694(14) 0.000 -0.0271(11) 0.000
O5B 0.0426(12) 0.0911(19) 0.0943(18) 0.000 0.0200(13) 0.000
C6 0.0373(13) 0.0277(11) 0.0326(10) 0.000 0.0003(10) 0.000
C7 0.0333(8) 0.0266(8) 0.0388(8) 0.0023(6) -0.0005(7) -0.0020(6)
N7 0.0370(9) 0.0352(8) 0.0593(10) 0.0051(7) -0.0041(7) -0.0106(7)
O7AA 0.061(4) 0.061(3) 0.0717(18) 0.012(3) 0.029(2) -0.0052(17)
O7AB 0.110(5) 0.038(2) 0.083(3) 0.030(3) 0.005(2) 0.011(2)
O7BA 0.053(5) 0.060(6) 0.251(15) -0.012(4) 0.060(8) -0.062(8)
O7BB 0.069(4) 0.030(2) 0.082(5) 0.003(3) 0.021(3) 0.001(3)
C8 0.0380(14) 0.0276(11) 0.0433(12) 0.000 -0.0080(11) 0.000

loop_
_atom_type_symbol
_atom_type_description
_atom_type_scat_dispersion_real
_atom_type_scat_dispersion_imag
_atom_type_scat_source
C C 0.0033 0.0016 'International Tables Vol C Tables 4.2.6.8 and 6.1.1.4'
H H 0.0000 0.0000 'International Tables Vol C Tables 4.2.6.8 and 6.1.1.4'
N N 0.0061 0.0033 'International Tables Vol C Tables 4.2.6.8 and 6.1.1.4'
O O 0.0106 0.0060 'International Tables Vol C Tables 4.2.6.8 and 6.1.1.4'

loop_
_geom_angle_atom_site_label_1
_geom_angle_atom_site_label_2
_geom_angle_atom_site_label_3
_geom_angle_site_symmetry_1
_geom_angle_site_symmetry_3
_geom_angle
N3 C3 C8 . . 126.8(2)
N3 C3 C4 . . 123.56(14)
C8 C3 C4 . . 91.57(14)
N3 C3 C4 . 7_565 123.56(14)
C8 C3 C4 . 7_565 91.57(14)
C4 C3 C4 . 7_565 89.27(17)
O3A N3 O3B . . 127.0(3)
O3A N3 C3 . . 118.1(3)
O3B N3 C3 . . 114.9(3)
N4 C4 C7 . . 126.49(13)
N4 C4 C3 . . 123.77(14)
C7 C4 C3 . . 88.72(14)
N4 C4 C5 . . 126.60(15)
C7 C4 C5 . . 88.97(13)
C3 C4 C5 . . 90.75(12)
O4B N4 O4A . . 125.80(17)
O4B N4 C4 . . 118.39(16)
O4A N4 C4 . . 115.81(16)
N5 C5 C6 . . 127.9(2)
N5 C5 C4 . 7_565 123.35(13)
C6 C5 C4 . 7_565 91.14(13)
N5 C5 C4 . . 123.35(13)
C6 C5 C4 . . 91.14(13)
C4 C5 C4 7_565 . 89.14(16)
O5A N5 O5B . . 127.6(3)
O5A N5 C5 . . 117.5(2)
O5B N5 C5 . . 114.9(2)
C5 C6 C7 . 7_565 88.85(13)
C5 C6 C7 . . 88.85(13)
C7 C6 C7 7_565 . 88.82(16)
C5 C6 H6 . . 125.3(17)
C7 C6 H6 7_565 . 126.5(9)
C7 C6 H6 . . 126.5(9)
N7 C7 C4 . . 123.51(14)
N7 C7 C6 . . 126.46(14)
C4 C7 C6 . . 91.03(13)
N7 C7 C8 . . 123.57(14)
C4 C7 C8 . . 90.84(14)
C6 C7 C8 . . 91.25(12)
O7BA N7 O7AB . . 115.6(8)
O7BA N7 O7AA . . 25.0(9)
O7AB N7 O7AA . . 129.0(5)
O7BA N7 O7BB . . 120.4(8)
O7AB N7 O7BB . . 29.3(4)
O7AA N7 O7BB . . 119.7(6)
O7BA N7 C7 . . 121.7(7)
O7AB N7 C7 . . 115.3(4)
O7AA N7 C7 . . 115.6(4)
O7BB N7 C7 . . 117.9(5)
C3 C8 C7 . . 88.86(15)
C3 C8 C7 . 7_565 88.86(15)
C7 C8 C7 . 7_565 88.63(17)
C3 C8 H8 . . 127.9(17)
C7 C8 H8 . . 125.2(9)
C7 C8 H8 7_565 . 125.2(9)

loop_
_geom_bond_atom_site_label_1
_geom_bond_atom_site_label_2
_geom_bond_site_symmetry_2
_geom_bond_distance
_geom_bond_publ_flag
C3 N3 . 1.486(3) ?
C3 C8 . 1.550(4) ?
C3 C4 . 1.564(2) ?
C3 C4 7_565 1.564(2) ?
N3 O3A . 1.202(4) ?
N3 O3B . 1.218(4) ?
C4 N4 . 1.483(2) ?
C4 C7 . 1.562(2) ?
C4 C5 . 1.566(2) ?
N4 O4B . 1.197(2) ?
N4 O4A . 1.215(2) ?
C5 N5 . 1.478(3) ?
C5 C6 . 1.562(3) ?
C5 C4 7_565 1.566(2) ?
N5 O5A . 1.218(3) ?
N5 O5B . 1.222(3) ?
C6 C7 7_565 1.569(2) ?
C6 C7 . 1.569(2) ?
C6 H6 . 0.98(3) ?
C7 N7 . 1.479(2) ?
C7 C8 . 1.572(2) ?
N7 O7BA . 1.155(14) ?
N7 O7AB . 1.206(7) ?
N7 O7AA . 1.211(7) ?
N7 O7BB . 1.241(9) ?
C8 C7 7_565 1.572(2) ?
C8 H8 . 0.92(3) ?

loop_
_geom_torsion_atom_site_label_1
_geom_torsion_atom_site_label_2
_geom_torsion_atom_site_label_3
_geom_torsion_atom_site_label_4
_geom_torsion_site_symmetry_1
_geom_torsion_site_symmetry_4
_geom_torsion
C8 C3 N3 O3A . . 0.0000(10)
C4 C3 N3 O3A . . 122.53(19)
C4 C3 N3 O3A 7_565 . -122.53(19)
C8 C3 N3 O3B . . 180.0
C4 C3 N3 O3B . . -57.47(19)
C4 C3 N3 O3B 7_565 . 57.47(19)
N3 C3 C4 N4 . . -3.4(3)
C8 C3 C4 N4 . . 134.15(16)
C4 C3 C4 N4 7_565 . -134.30(13)
N3 C3 C4 C7 . . -137.9(2)
C8 C3 C4 C7 . . -0.33(12)
C4 C3 C4 C7 7_565 . 91.22(14)
N3 C3 C4 C5 . . 133.2(2)
C8 C3 C4 C5 . . -89.29(14)
C4 C3 C4 C5 7_565 . 2.26(17)
C7 C4 N4 O4B . . -98.4(2)
C3 C4 N4 O4B . . 144.17(19)
C5 C4 N4 O4B . . 23.1(3)
C7 C4 N4 O4A . . 82.3(2)
C3 C4 N4 O4A . . -35.2(2)
C5 C4 N4 O4A . . -156.29(17)
N4 C4 C5 N5 . . 1.9(3)
C7 C4 C5 N5 . . 138.61(18)
C3 C4 C5 N5 . . -132.68(19)
N4 C4 C5 C6 . . -136.53(16)
C7 C4 C5 C6 . . 0.16(12)
C3 C4 C5 C6 . . 88.87(14)
N4 C4 C5 C4 . 7_565 132.34(12)
C7 C4 C5 C4 . 7_565 -90.97(13)
C3 C4 C5 C4 . 7_565 -2.26(17)
C6 C5 N5 O5A . . 0.0
C4 C5 N5 O5A 7_565 . 122.84(16)
C4 C5 N5 O5A . . -122.84(16)
C6 C5 N5 O5B . . 180.0
C4 C5 N5 O5B 7_565 . -57.16(16)
C4 C5 N5 O5B . . 57.16(16)
N5 C5 C6 C7 . 7_565 135.58(8)
C4 C5 C6 C7 7_565 7_565 0.16(11)
C4 C5 C6 C7 . 7_565 -89.00(11)
N5 C5 C6 C7 . . -135.58(8)
C4 C5 C6 C7 7_565 . 89.00(11)
C4 C5 C6 C7 . . -0.16(11)
N4 C4 C7 N7 . . 0.2(3)
C3 C4 C7 N7 . . 132.63(15)
C5 C4 C7 N7 . . -136.60(15)
N4 C4 C7 C6 . . 136.61(16)
C3 C4 C7 C6 . . -90.93(12)
C5 C4 C7 C6 . . -0.16(11)
N4 C4 C7 C8 . . -132.13(16)
C3 C4 C7 C8 . . 0.33(12)
C5 C4 C7 C8 . . 91.10(12)
C5 C6 C7 N7 . . 134.57(16)
C7 C6 C7 N7 7_565 . -136.56(13)
C5 C6 C7 C4 . . 0.16(12)
C7 C6 C7 C4 7_565 . 89.04(13)
C5 C6 C7 C8 . . -90.70(14)
C7 C6 C7 C8 7_565 . -1.83(17)
C4 C7 N7 O7BA . . -173.7(8)
C6 C7 N7 O7BA . . 65.2(9)
C8 C7 N7 O7BA . . -56.3(9)
C4 C7 N7 O7AB . . -25.1(4)
C6 C7 N7 O7AB . . -146.2(3)
C8 C7 N7 O7AB . . 92.3(4)
C4 C7 N7 O7AA . . 158.6(4)
C6 C7 N7 O7AA . . 37.6(5)
C8 C7 N7 O7AA . . -84.0(5)
C4 C7 N7 O7BB . . 7.6(4)
C6 C7 N7 O7BB . . -113.5(4)
C8 C7 N7 O7BB . . 125.0(4)
N3 C3 C8 C7 . . 135.67(8)
C4 C3 C8 C7 . . 0.33(12)
C4 C3 C8 C7 7_565 . -88.98(12)
N3 C3 C8 C7 . 7_565 -135.67(8)
C4 C3 C8 C7 . 7_565 88.98(12)
C4 C3 C8 C7 7_565 7_565 -0.33(12)
N7 C7 C8 C3 . . -132.58(16)
C4 C7 C8 C3 . . -0.33(12)
C6 C7 C8 C3 . . 90.72(14)
N7 C7 C8 C7 . 7_565 138.53(13)
C4 C7 C8 C7 . 7_565 -89.22(14)
C6 C7 C8 C7 . 7_565 1.83(17)
